data_7049679
loop_
_publ_author_name
'Xu, Xingyu'
'Zhang, Zengyu'
'Huang, Shiqing'
'Cao, Lei'
'Liu, Wei'
'Yan, Xiaoyu'

_publ_section_title
;
 4-Halo-1,2,3-triazolylidenes: stable carbenes featuring halogen bonding.
;
_journal_issue 20
_journal_name_full 'Dalton transactions (Cambridge, England : 2003)'
_journal_page_first 6931
_journal_page_last 6941
_journal_paper_doi 10.1039/c9dt01018a
_journal_volume 48
_journal_year 2019
_chemical_formula_moiety 'C26 H34 Cu I2 N3'
_chemical_formula_sum 'C26 H34 Cu I2 N3'
_chemical_formula_weight 705.90
_space_group_crystal_system monoclinic
_space_group_IT_number 14
_space_group_name_Hall '-P 2ybc'
_space_group_name_H-M_alt 'P 1 21/c 1'
_symmetry_space_group_name_Hall '-P 2ybc'
_symmetry_space_group_name_H-M 'P 1 21/c 1'
_atom_sites_solution_hydrogens geom
_audit_creation_date 2018-05-28
_audit_creation_method
;
Olex2 1.2
(compiled 2018.05.18 svn.r3508 for OlexSys, GUI svn.r5497)
;
_audit_update_record
;
2018-07-24 deposited with the CCDC.    2019-04-12 downloaded from the CCDC.
;
_cell_angle_alpha 90
_cell_angle_beta 106.066(2)
_cell_angle_gamma 90
_cell_formula_units_Z 4
_cell_length_a 9.6810(7)
_cell_length_b 22.4092(15)
_cell_length_c 14.0787(9)
_cell_measurement_reflns_used 9890
_cell_measurement_temperature 153(2)
_cell_measurement_theta_max 26.39
_cell_measurement_theta_min 2.46
_cell_volume 2935.0(3)
_computing_molecular_graphics 'Olex2 (Dolomanov et al., 2009)'
_computing_publication_material 'Olex2 (Dolomanov et al., 2009)'
_computing_structure_refinement 'XL (Sheldrick, 2008)'
_computing_structure_solution 'SHELXT 2014/5 (Sheldrick, 2014)'
_diffrn_ambient_temperature 153.01
_diffrn_measured_fraction_theta_full 0.996
_diffrn_measured_fraction_theta_max 0.993
_diffrn_measurement_device_type 'Bruker APEX-II CCD'
_diffrn_measurement_method '\f and \w scans'
_diffrn_radiation_type MoK\a
_diffrn_radiation_wavelength 0.71073
_diffrn_reflns_av_R_equivalents 0.0381
_diffrn_reflns_av_unetI/netI 0.0326
_diffrn_reflns_Laue_measured_fraction_full 0.996
_diffrn_reflns_Laue_measured_fraction_max 0.993
_diffrn_reflns_limit_h_max 12
_diffrn_reflns_limit_h_min -12
_diffrn_reflns_limit_k_max 28
_diffrn_reflns_limit_k_min -24
_diffrn_reflns_limit_l_max 17
_diffrn_reflns_limit_l_min -17
_diffrn_reflns_number 23448
_diffrn_reflns_point_group_measured_fraction_full 0.996
_diffrn_reflns_point_group_measured_fraction_max 0.993
_diffrn_reflns_theta_full 25.242
_diffrn_reflns_theta_max 26.429
_diffrn_reflns_theta_min 2.462
_diffrn_standards_number 0
_exptl_absorpt_coefficient_mu 2.865
_exptl_absorpt_correction_type none
_exptl_crystal_colour 'clear light yellow'
_exptl_crystal_colour_lustre clear
_exptl_crystal_colour_modifier light
_exptl_crystal_colour_primary yellow
_exptl_crystal_density_diffrn 1.598
_exptl_crystal_description Block
_exptl_crystal_F_000 1384
_exptl_crystal_size_max 0.2
_exptl_crystal_size_mid 0.2
_exptl_crystal_size_min 0.18
_exptl_transmission_factor_max 0.7454
_exptl_transmission_factor_min 0.4203
_refine_diff_density_max 0.519
_refine_diff_density_min -0.817
_refine_diff_density_rms 0.079
_refine_ls_extinction_method none
_refine_ls_goodness_of_fit_ref 1.105
_refine_ls_hydrogen_treatment constr
_refine_ls_matrix_type full
_refine_ls_number_parameters 307
_refine_ls_number_reflns 5985
_refine_ls_number_restraints 0
_refine_ls_restrained_S_all 1.105
_refine_ls_R_factor_all 0.0428
_refine_ls_R_factor_gt 0.0349
_refine_ls_shift/su_max 0.001
_refine_ls_shift/su_mean 0.000
_refine_ls_structure_factor_coef Fsqd
_refine_ls_weighting_details 'w=1/[\s^2^(Fo^2^)+(0.0170P)^2^+5.2928P] where P=(Fo^2^+2Fc^2^)/3'
_refine_ls_weighting_scheme calc
_refine_ls_wR_factor_gt 0.0756
_refine_ls_wR_factor_ref 0.0787
_reflns_Friedel_coverage 0.000
_reflns_number_gt 5219
_reflns_number_total 5985
_reflns_threshold_expression 'I > 2\s(I)'
_cod_data_source_file c9dt01018a2.cif
_cod_data_source_block sad_a
_cod_depositor_comments 'Adding full bibliography for 7049675--7049689.cif.'
_cod_database_code 7049679
_shelx_shelxl_version_number 2016/6
_shelx_space_group_comment
;
The symmetry employed for this shelxl refinement is uniquely defined
by the following loop, which should always be used as a source of
symmetry information in preference to the above space-group names.
They are only intended as comments.
;
_shelx_estimated_absorpt_t_max 0.627
_shelx_estimated_absorpt_t_min 0.598
_olex2_refinement_description
;
1. Fixed Uiso
 At 1.2 times of:
  All C(H) groups
 At 1.5 times of:
  All C(H,H,H) groups
2. Others
 Sof(I3)=1-FVAR(1)
 Sof(I2)=FVAR(1)
3.a Ternary CH refined with riding coordinates:
 C9(H9), C12(H12), C21(H21), C24(H24)
3.b Aromatic/amide H refined with riding coordinates:
 C5(H5), C6(H6), C7(H7), C17(H17), C18(H18), C19(H19)
3.c Idealised Me refined as rotating group:
 C00Q(H00A,H00B,H00C), C10(H10A,H10B,H10C), C11(H11A,H11B,H11C), C13(H13A,H13B,
 H13C), C14(H14A,H14B,H14C), C22(H22A,H22B,H22C), C23(H23A,H23B,H23C), C25(H25A,
 H25B,H25C)
;
_olex2_submission_special_instructions 'No special instructions were received'

loop_
_space_group_symop_operation_xyz
'x, y, z'
'-x, y+1/2, -z+1/2'
'-x, -y, -z'
'x, -y-1/2, z-1/2'

loop_
_atom_site_label
_atom_site_type_symbol
_atom_site_fract_x
_atom_site_fract_y
_atom_site_fract_z
_atom_site_U_iso_or_equiv
_atom_site_adp_type
_atom_site_occupancy
_atom_site_site_symmetry_order
_atom_site_calc_flag
_atom_site_refinement_flags_posn
_atom_site_refinement_flags_occupancy
_atom_site_disorder_assembly
_atom_site_disorder_group
C1 C 0.5992(4) 0.32511(17) 0.3451(3) 0.0371(8) Uani 1 1 d . . . .
I2 I 0.86635(10) 0.17641(4) 0.46555(8) 0.0497(4) Uani 0.744(9) 1 d . P A 1
I3 I 0.8883(10) 0.1698(3) 0.4843(8) 0.1234(16) Uani 0.256(9) 1 d . P A 2
Cu1 Cu 0.70600(5) 0.25517(2) 0.39289(3) 0.03690(12) Uani 1 1 d . . . .
N1 N 0.5172(3) 0.35516(13) 0.3943(2) 0.0334(6) Uani 1 1 d . . . .
C2 C 0.6016(4) 0.36521(16) 0.2705(3) 0.0358(8) Uani 1 1 d . . . .
I1 I 0.69664(3) 0.35427(2) 0.15643(2) 0.04545(9) Uani 1 1 d . . . .
N2 N 0.4729(3) 0.40927(13) 0.3595(2) 0.0354(6) Uani 1 1 d . . . .
N3 N 0.5269(3) 0.41473(13) 0.2829(2) 0.0331(6) Uani 1 1 d . . . .
C3 C 0.5110(4) 0.47070(16) 0.2296(3) 0.0358(8) Uani 1 1 d . . . .
C4 C 0.6199(4) 0.51252(18) 0.2610(3) 0.0440(9) Uani 1 1 d . . . .
C5 C 0.6033(5) 0.5659(2) 0.2094(4) 0.0579(11) Uani 1 1 d . . . .
H5 H 0.674686 0.595981 0.228476 0.069 Uiso 1 1 calc R . . .
C6 C 0.4841(6) 0.5757(2) 0.1305(4) 0.0659(13) Uani 1 1 d . . . .
H6 H 0.474654 0.612461 0.095716 0.079 Uiso 1 1 calc R . . .
C8 C 0.3891(4) 0.47882(19) 0.1502(3) 0.0446(9) Uani 1 1 d . . . .
C7 C 0.3799(5) 0.5334(2) 0.1019(3) 0.0615(12) Uani 1 1 d . . . .
H7 H 0.298732 0.541408 0.047554 0.074 Uiso 1 1 calc R . . .
C9 C 0.7513(5) 0.5030(2) 0.3491(4) 0.0579(12) Uani 1 1 d . . . .
H9 H 0.744636 0.461758 0.374783 0.069 Uiso 1 1 calc R . . .
C00Q C 0.7005(7) 0.4343(3) 0.6384(6) 0.103(2) Uani 1 1 d . . . .
H00A H 0.792749 0.455185 0.650835 0.155 Uiso 1 1 calc GR . . .
H00B H 0.677943 0.427463 0.701230 0.155 Uiso 1 1 calc GR . . .
H00C H 0.624721 0.458760 0.595172 0.155 Uiso 1 1 calc GR . . .
C10 C 0.7517(8) 0.5457(3) 0.4308(4) 0.112(3) Uani 1 1 d . . . .
H10A H 0.758070 0.586654 0.407842 0.168 Uiso 1 1 calc GR . . .
H10B H 0.834468 0.537476 0.487535 0.168 Uiso 1 1 calc GR . . .
H10C H 0.662789 0.541061 0.450460 0.168 Uiso 1 1 calc GR . . .
C11 C 0.8889(6) 0.5061(4) 0.3166(6) 0.112(3) Uani 1 1 d . . . .
H11A H 0.879975 0.479985 0.259404 0.168 Uiso 1 1 calc GR . . .
H11B H 0.970472 0.493176 0.370988 0.168 Uiso 1 1 calc GR . . .
H11C H 0.904533 0.547294 0.298421 0.168 Uiso 1 1 calc GR . . .
C12 C 0.2705(5) 0.4327(2) 0.1193(3) 0.0590(12) Uani 1 1 d . . . .
H12 H 0.302941 0.395692 0.158879 0.071 Uiso 1 1 calc R . . .
C13 C 0.2411(8) 0.4168(4) 0.0107(5) 0.125(3) Uani 1 1 d . . . .
H13A H 0.331599 0.406295 -0.003528 0.187 Uiso 1 1 calc GR . . .
H13B H 0.197614 0.451082 -0.029843 0.187 Uiso 1 1 calc GR . . .
H13C H 0.175107 0.382755 -0.004600 0.187 Uiso 1 1 calc GR . . .
C14 C 0.1348(7) 0.4542(3) 0.1409(6) 0.107(2) Uani 1 1 d . . . .
H14A H 0.104034 0.491780 0.105928 0.160 Uiso 1 1 calc GR . . .
H14B H 0.153043 0.460556 0.212220 0.160 Uiso 1 1 calc GR . . .
H14C H 0.059069 0.424171 0.118764 0.160 Uiso 1 1 calc GR . . .
C15 C 0.4756(4) 0.33286(16) 0.4788(3) 0.0380(8) Uani 1 1 d . . . .
C16 C 0.5704(4) 0.34040(19) 0.5722(3) 0.0445(9) Uani 1 1 d . . . .
C17 C 0.5306(6) 0.3156(2) 0.6512(3) 0.0608(12) Uani 1 1 d . . . .
H17 H 0.592547 0.319337 0.716282 0.073 Uiso 1 1 calc R . . .
C18 C 0.4006(6) 0.2854(2) 0.6357(4) 0.0674(14) Uani 1 1 d . . . .
H18 H 0.374680 0.268916 0.690488 0.081 Uiso 1 1 calc R . . .
C19 C 0.3101(5) 0.2791(2) 0.5432(4) 0.0607(12) Uani 1 1 d . . . .
H19 H 0.221846 0.258437 0.534633 0.073 Uiso 1 1 calc R . . .
C20 C 0.3447(4) 0.30255(19) 0.4604(3) 0.0473(9) Uani 1 1 d . . . .
C21 C 0.2421(5) 0.2953(2) 0.3574(3) 0.0593(12) Uani 1 1 d . . . .
H21 H 0.292340 0.310103 0.308690 0.071 Uiso 1 1 calc R . . .
C22 C 0.1091(7) 0.3336(4) 0.3468(5) 0.117(3) Uani 1 1 d . . . .
H22A H 0.041423 0.326727 0.281666 0.176 Uiso 1 1 calc GR . . .
H22B H 0.136768 0.375749 0.353321 0.176 Uiso 1 1 calc GR . . .
H22C H 0.063462 0.322858 0.398425 0.176 Uiso 1 1 calc GR . . .
C23 C 0.2022(8) 0.2304(3) 0.3331(5) 0.098(2) Uani 1 1 d . . . .
H23A H 0.145776 0.215659 0.376313 0.146 Uiso 1 1 calc GR . . .
H23B H 0.289966 0.206482 0.343504 0.146 Uiso 1 1 calc GR . . .
H23C H 0.145216 0.227054 0.263993 0.146 Uiso 1 1 calc GR . . .
C24 C 0.7098(5) 0.3746(2) 0.5885(3) 0.0505(10) Uani 1 1 d . . . .
H24 H 0.724442 0.383043 0.522269 0.061 Uiso 1 1 calc R . . .
C25 C 0.8392(6) 0.3377(3) 0.6481(5) 0.0904(19) Uani 1 1 d . . . .
H25A H 0.837188 0.298165 0.617895 0.136 Uiso 1 1 calc GR . . .
H25B H 0.833974 0.333205 0.716307 0.136 Uiso 1 1 calc GR . . .
H25C H 0.928613 0.358122 0.648078 0.136 Uiso 1 1 calc GR . . .

loop_
_atom_site_aniso_label
_atom_site_aniso_U_11
_atom_site_aniso_U_22
_atom_site_aniso_U_33
_atom_site_aniso_U_23
_atom_site_aniso_U_13
_atom_site_aniso_U_12
C1 0.0380(19) 0.040(2) 0.0344(18) -0.0008(15) 0.0117(15) 0.0004(16)
I2 0.0493(4) 0.0459(5) 0.0584(4) 0.0237(3) 0.0224(4) 0.0210(3)
I3 0.133(3) 0.147(4) 0.125(3) -0.011(2) 0.094(3) -0.035(2)
Cu1 0.0431(3) 0.0312(2) 0.0383(2) 0.00552(18) 0.01439(19) 0.00863(19)
N1 0.0357(15) 0.0333(15) 0.0321(14) 0.0030(12) 0.0111(12) 0.0027(13)
C2 0.0373(19) 0.0377(19) 0.0348(17) 0.0003(15) 0.0137(15) 0.0030(15)
I1 0.05053(16) 0.05139(17) 0.04034(14) 0.00415(11) 0.02243(11) 0.00924(12)
N2 0.0363(16) 0.0368(16) 0.0359(15) 0.0036(13) 0.0144(13) 0.0023(13)
N3 0.0327(15) 0.0374(16) 0.0307(14) 0.0029(12) 0.0113(12) 0.0027(12)
C3 0.0366(19) 0.0372(19) 0.0362(18) 0.0047(15) 0.0143(15) 0.0051(15)
C4 0.039(2) 0.043(2) 0.050(2) 0.0080(18) 0.0137(17) 0.0031(17)
C5 0.057(3) 0.048(2) 0.071(3) 0.016(2) 0.021(2) -0.003(2)
C6 0.076(3) 0.058(3) 0.065(3) 0.029(2) 0.021(3) 0.011(3)
C8 0.043(2) 0.050(2) 0.039(2) 0.0038(18) 0.0087(17) 0.0073(18)
C7 0.062(3) 0.067(3) 0.049(2) 0.019(2) 0.005(2) 0.013(2)
C9 0.044(2) 0.051(3) 0.069(3) 0.009(2) -0.001(2) -0.002(2)
C00Q 0.092(5) 0.070(4) 0.162(7) -0.043(4) 0.059(5) -0.024(3)
C10 0.114(5) 0.120(6) 0.073(4) -0.019(4) -0.023(4) 0.034(5)
C11 0.044(3) 0.150(7) 0.134(6) 0.010(5) 0.010(4) -0.003(4)
C12 0.045(2) 0.068(3) 0.057(3) -0.001(2) 0.001(2) -0.001(2)
C13 0.098(5) 0.191(9) 0.094(5) -0.079(5) 0.043(4) -0.055(5)
C14 0.071(4) 0.129(6) 0.132(6) -0.056(5) 0.051(4) -0.031(4)
C15 0.047(2) 0.0359(19) 0.0373(19) 0.0045(15) 0.0212(16) 0.0029(16)
C16 0.051(2) 0.049(2) 0.0358(19) 0.0027(17) 0.0150(17) 0.0018(18)
C17 0.077(3) 0.069(3) 0.039(2) 0.011(2) 0.022(2) 0.007(3)
C18 0.092(4) 0.068(3) 0.056(3) 0.021(2) 0.042(3) 0.006(3)
C19 0.062(3) 0.059(3) 0.072(3) 0.012(2) 0.036(3) -0.009(2)
C20 0.050(2) 0.045(2) 0.053(2) 0.0048(19) 0.0242(19) -0.0015(18)
C21 0.050(3) 0.070(3) 0.059(3) -0.004(2) 0.018(2) -0.017(2)
C22 0.070(4) 0.167(8) 0.096(5) -0.011(5) -0.008(4) 0.029(5)
C23 0.123(5) 0.093(5) 0.088(4) -0.030(4) 0.048(4) -0.057(4)
C24 0.051(2) 0.062(3) 0.038(2) -0.0034(19) 0.0110(18) -0.004(2)
C25 0.061(3) 0.101(5) 0.097(4) 0.009(4) 0.000(3) 0.008(3)

loop_
_atom_type_symbol
_atom_type_description
_atom_type_scat_dispersion_real
_atom_type_scat_dispersion_imag
_atom_type_scat_source
C C 0.0033 0.0016 'International Tables Vol C Tables 4.2.6.8 and 6.1.1.4'
H H 0.0000 0.0000 'International Tables Vol C Tables 4.2.6.8 and 6.1.1.4'
Cu Cu 0.3201 1.2651 'International Tables Vol C Tables 4.2.6.8 and 6.1.1.4'
I I -0.4742 1.8119 'International Tables Vol C Tables 4.2.6.8 and 6.1.1.4'
N N 0.0061 0.0033 'International Tables Vol C Tables 4.2.6.8 and 6.1.1.4'

loop_
_geom_angle_atom_site_label_1
_geom_angle_atom_site_label_2
_geom_angle_atom_site_label_3
_geom_angle
N1 C1 Cu1 124.4(3)
N1 C1 C2 101.4(3)
C2 C1 Cu1 133.0(3)
C1 Cu1 I2 171.93(12)
C1 Cu1 I3 169.50(18)
C1 N1 C15 125.4(3)
N2 N1 C1 115.8(3)
N2 N1 C15 118.8(3)
C1 C2 I1 127.8(3)
N3 C2 C1 108.1(3)
N3 C2 I1 124.1(2)
N3 N2 N1 102.9(3)
C2 N3 C3 128.6(3)
N2 N3 C2 111.8(3)
N2 N3 C3 119.4(3)
C4 C3 N3 117.2(3)
C4 C3 C8 124.5(4)
C8 C3 N3 118.2(3)
C3 C4 C9 123.6(4)
C5 C4 C3 116.6(4)
C5 C4 C9 119.8(4)
C4 C5 H5 119.7
C6 C5 C4 120.6(4)
C6 C5 H5 119.7
C5 C6 H6 119.6
C7 C6 C5 120.9(4)
C7 C6 H6 119.6
C3 C8 C12 123.1(4)
C7 C8 C3 115.6(4)
C7 C8 C12 121.2(4)
C6 C7 C8 121.7(4)
C6 C7 H7 119.1
C8 C7 H7 119.1
C4 C9 H9 107.5
C10 C9 C4 111.0(4)
C10 C9 H9 107.5
C10 C9 C11 112.6(5)
C11 C9 C4 110.5(4)
C11 C9 H9 107.5
H00A C00Q H00B 109.5
H00A C00Q H00C 109.5
H00B C00Q H00C 109.5
C24 C00Q H00A 109.5
C24 C00Q H00B 109.5
C24 C00Q H00C 109.5
C9 C10 H10A 109.5
C9 C10 H10B 109.5
C9 C10 H10C 109.5
H10A C10 H10B 109.5
H10A C10 H10C 109.5
H10B C10 H10C 109.5
C9 C11 H11A 109.5
C9 C11 H11B 109.5
C9 C11 H11C 109.5
H11A C11 H11B 109.5
H11A C11 H11C 109.5
H11B C11 H11C 109.5
C8 C12 H12 108.0
C8 C12 C13 111.4(5)
C13 C12 H12 108.0
C14 C12 C8 110.9(4)
C14 C12 H12 108.0
C14 C12 C13 110.3(5)
C12 C13 H13A 109.5
C12 C13 H13B 109.5
C12 C13 H13C 109.5
H13A C13 H13B 109.5
H13A C13 H13C 109.5
H13B C13 H13C 109.5
C12 C14 H14A 109.5
C12 C14 H14B 109.5
C12 C14 H14C 109.5
H14A C14 H14B 109.5
H14A C14 H14C 109.5
H14B C14 H14C 109.5
C16 C15 N1 118.3(3)
C16 C15 C20 124.2(4)
C20 C15 N1 117.4(3)
C15 C16 C24 122.2(3)
C17 C16 C15 116.8(4)
C17 C16 C24 121.0(4)
C16 C17 H17 119.7
C16 C17 C18 120.5(4)
C18 C17 H17 119.7
C17 C18 H18 119.5
C19 C18 C17 121.0(4)
C19 C18 H18 119.5
C18 C19 H19 119.4
C18 C19 C20 121.2(4)
C20 C19 H19 119.4
C15 C20 C19 116.2(4)
C15 C20 C21 123.1(4)
C19 C20 C21 120.7(4)
C20 C21 H21 107.8
C22 C21 C20 110.2(4)
C22 C21 H21 107.8
C22 C21 C23 111.2(5)
C23 C21 C20 111.9(5)
C23 C21 H21 107.8
C21 C22 H22A 109.5
C21 C22 H22B 109.5
C21 C22 H22C 109.5
H22A C22 H22B 109.5
H22A C22 H22C 109.5
H22B C22 H22C 109.5
C21 C23 H23A 109.5
C21 C23 H23B 109.5
C21 C23 H23C 109.5
H23A C23 H23B 109.5
H23A C23 H23C 109.5
H23B C23 H23C 109.5
C00Q C24 H24 107.8
C00Q C24 C25 111.3(5)
C16 C24 C00Q 110.5(4)
C16 C24 H24 107.8
C16 C24 C25 111.5(4)
C25 C24 H24 107.8
C24 C25 H25A 109.5
C24 C25 H25B 109.5
C24 C25 H25C 109.5
H25A C25 H25B 109.5
H25A C25 H25C 109.5
H25B C25 H25C 109.5

loop_
_geom_bond_atom_site_label_1
_geom_bond_atom_site_label_2
_geom_bond_distance
C1 Cu1 1.896(4)
C1 N1 1.366(5)
C1 C2 1.388(5)
I2 Cu1 2.3858(8)
I3 Cu1 2.678(12)
N1 N2 1.333(4)
N1 C15 1.446(4)
C2 I1 2.075(3)
C2 N3 1.362(4)
N2 N3 1.329(4)
N3 C3 1.447(4)
C3 C4 1.388(5)
C3 C8 1.394(5)
C4 C5 1.385(6)
C4 C9 1.526(6)
C5 H5 0.9500
C5 C6 1.380(7)
C6 H6 0.9500
C6 C7 1.361(7)
C8 C7 1.390(6)
C8 C12 1.516(6)
C7 H7 0.9500
C9 H9 1.0000
C9 C10 1.496(8)
C9 C11 1.525(8)
C00Q H00A 0.9800
C00Q H00B 0.9800
C00Q H00C 0.9800
C00Q C24 1.526(7)
C10 H10A 0.9800
C10 H10B 0.9800
C10 H10C 0.9800
C11 H11A 0.9800
C11 H11B 0.9800
C11 H11C 0.9800
C12 H12 1.0000
C12 C13 1.518(7)
C12 C14 1.507(7)
C13 H13A 0.9800
C13 H13B 0.9800
C13 H13C 0.9800
C14 H14A 0.9800
C14 H14B 0.9800
C14 H14C 0.9800
C15 C16 1.391(5)
C15 C20 1.397(6)
C16 C17 1.389(6)
C16 C24 1.513(6)
C17 H17 0.9500
C17 C18 1.392(7)
C18 H18 0.9500
C18 C19 1.360(7)
C19 H19 0.9500
C19 C20 1.401(6)
C20 C21 1.523(6)
C21 H21 1.0000
C21 C22 1.519(8)
C21 C23 1.520(7)
C22 H22A 0.9800
C22 H22B 0.9800
C22 H22C 0.9800
C23 H23A 0.9800
C23 H23B 0.9800
C23 H23C 0.9800
C24 H24 1.0000
C24 C25 1.542(7)
C25 H25A 0.9800
C25 H25B 0.9800
C25 H25C 0.9800

loop_
_geom_torsion_atom_site_label_1
_geom_torsion_atom_site_label_2
_geom_torsion_atom_site_label_3
_geom_torsion_atom_site_label_4
_geom_torsion
C1 N1 N2 N3 0.8(4)
C1 N1 C15 C16 85.2(5)
C1 N1 C15 C20 -91.9(4)
C1 C2 N3 N2 -1.3(4)
C1 C2 N3 C3 173.5(3)
Cu1 C1 N1 N2 167.3(2)
Cu1 C1 N1 C15 -13.1(5)
Cu1 C1 C2 I1 15.2(6)
Cu1 C1 C2 N3 -165.8(3)
N1 C1 Cu1 I3 -71.2(9)
N1 C1 C2 I1 -177.3(3)
N1 C1 C2 N3 1.7(4)
N1 N2 N3 C2 0.3(4)
N1 N2 N3 C3 -175.1(3)
N1 C15 C16 C17 -176.6(4)
N1 C15 C16 C24 4.3(6)
N1 C15 C20 C19 177.2(4)
N1 C15 C20 C21 -3.5(6)
C2 C1 Cu1 I3 93.8(9)
C2 C1 N1 N2 -1.6(4)
C2 C1 N1 C15 178.0(3)
C2 N3 C3 C4 -83.5(5)
C2 N3 C3 C8 95.8(4)
I1 C2 N3 N2 177.7(2)
I1 C2 N3 C3 -7.4(5)
N2 N1 C15 C16 -95.2(4)
N2 N1 C15 C20 87.7(4)
N2 N3 C3 C4 91.0(4)
N2 N3 C3 C8 -89.6(4)
N3 C3 C4 C5 180.0(4)
N3 C3 C4 C9 -1.6(6)
N3 C3 C8 C7 -179.9(4)
N3 C3 C8 C12 2.0(6)
C3 C4 C5 C6 -0.5(7)
C3 C4 C9 C10 -114.2(6)
C3 C4 C9 C11 120.1(5)
C3 C8 C7 C6 0.4(7)
C3 C8 C12 C13 -126.0(5)
C3 C8 C12 C14 110.7(5)
C4 C3 C8 C7 -0.6(6)
C4 C3 C8 C12 -178.6(4)
C4 C5 C6 C7 0.3(8)
C5 C4 C9 C10 64.2(6)
C5 C4 C9 C11 -61.5(6)
C5 C6 C7 C8 -0.3(8)
C8 C3 C4 C5 0.7(6)
C8 C3 C4 C9 179.1(4)
C7 C8 C12 C13 56.1(7)
C7 C8 C12 C14 -67.3(6)
C9 C4 C5 C6 -179.0(4)
C12 C8 C7 C6 178.5(5)
C15 N1 N2 N3 -178.8(3)
C15 C16 C17 C18 -0.6(7)
C15 C16 C24 C00Q 108.2(5)
C15 C16 C24 C25 -127.4(5)
C15 C20 C21 C22 -109.0(6)
C15 C20 C21 C23 126.7(5)
C16 C15 C20 C19 0.3(6)
C16 C15 C20 C21 179.5(4)
C16 C17 C18 C19 0.4(8)
C17 C16 C24 C00Q -70.9(6)
C17 C16 C24 C25 53.5(6)
C17 C18 C19 C20 0.3(8)
C18 C19 C20 C15 -0.6(7)
C18 C19 C20 C21 -179.8(5)
C19 C20 C21 C22 70.2(6)
C19 C20 C21 C23 -54.1(6)
C20 C15 C16 C17 0.3(6)
C20 C15 C16 C24 -178.8(4)
C24 C16 C17 C18 178.5(4)
